data_4123910
loop_
_publ_author_name
'Maier, Josef M.'
'Li, Ping'
'Hwang, Jungwun'
'Smith, Mark D.'
'Shimizu, Ken D.'

_publ_section_title
;
 Measurement of Silver-\p Interactions in Solution Using Molecular Torsion
 Balances.
;
_journal_issue 25
_journal_name_full 'Journal of the American Chemical Society'
_journal_page_first 8014
_journal_page_last 8017
_journal_paper_doi 10.1021/jacs.5b04554
_journal_volume 137
_journal_year 2015
_chemical_formula_moiety 'C31 H26 Ag B F4 N2 O4'
_chemical_formula_sum 'C31 H26 Ag B F4 N2 O4'
_chemical_formula_weight 685.22
_space_group_crystal_system triclinic
_space_group_IT_number 2
_space_group_name_Hall '-P 1'
_space_group_name_H-M_alt 'P -1'
_symmetry_space_group_name_Hall '-P 1'
_symmetry_space_group_name_H-M 'P -1'
_atom_sites_solution_hydrogens mixed
_atom_sites_solution_primary direct
_audit_creation_date 2014-10-07
_audit_creation_method
;
Olex2 1.2
(compiled 2014.09.19 svn.r3010 for OlexSys, GUI svn.r4874)
;
_cell_angle_alpha 100.971(3)
_cell_angle_beta 97.255(3)
_cell_angle_gamma 95.175(3)
_cell_formula_units_Z 2
_cell_length_a 7.8853(7)
_cell_length_b 10.0185(9)
_cell_length_c 18.0908(16)
_cell_measurement_reflns_used 8148
_cell_measurement_temperature 100(2)
_cell_measurement_theta_max 25.776
_cell_measurement_theta_min 2.169
_cell_volume 1382.2(2)
_computing_cell_refinement 'SAINT v6.45A (Bruker, 2003)'
_computing_data_collection 'SMART v5.631 (Bruker, 2003)'
_computing_data_reduction 'SAINT v6.45A (Bruker, 2003)'
_computing_molecular_graphics 'Olex2 (Dolomanov et al., 2009)'
_computing_publication_material 'Olex2 (Dolomanov et al., 2009)'
_computing_structure_refinement 'ShelXL (Sheldrick, 2008)'
_computing_structure_solution 'ShelXT (Sheldrick, 2008)'
_diffrn_ambient_temperature 100(2)
_diffrn_measured_fraction_theta_full 0.997
_diffrn_measured_fraction_theta_max 0.997
_diffrn_measurement_device_type 'CCD area detector'
_diffrn_measurement_method 'phi and omega scans'
_diffrn_radiation_monochromator graphite
_diffrn_radiation_type MoK\a
_diffrn_radiation_wavelength 0.71073
_diffrn_reflns_av_R_equivalents 0.0461
_diffrn_reflns_av_unetI/netI 0.0474
_diffrn_reflns_laue_measured_fraction_full 0.997
_diffrn_reflns_laue_measured_fraction_max 0.997
_diffrn_reflns_limit_h_max 8
_diffrn_reflns_limit_h_min -9
_diffrn_reflns_limit_k_max 11
_diffrn_reflns_limit_k_min -11
_diffrn_reflns_limit_l_max 21
_diffrn_reflns_limit_l_min -21
_diffrn_reflns_number 15529
_diffrn_reflns_point_group_measured_fraction_full 0.997
_diffrn_reflns_point_group_measured_fraction_max 0.997
_diffrn_reflns_theta_full 25.025
_diffrn_reflns_theta_max 25.024
_diffrn_reflns_theta_min 2.085
_diffrn_source_current 35.0
_diffrn_source_power 1.575
_diffrn_source_voltage 45.0
_exptl_absorpt_coefficient_mu 0.798
_exptl_absorpt_correction_T_max 1
_exptl_absorpt_correction_T_min 0.859587
_exptl_absorpt_correction_type multi-scan
_exptl_absorpt_process_details
;
SADABS v.2.10 (Bruker,2003) was used for absorption correction.
R(int) was 0.0510 before and 0.0394 after correction.
The Ratio of minimum to maximum transmission is 0.8596.
The \l/2 correction factor is 0.0015.
;
_exptl_crystal_colour colorless
_exptl_crystal_density_diffrn 1.646
_exptl_crystal_description needle
_exptl_crystal_F_000 692
_exptl_crystal_size_max 0.44
_exptl_crystal_size_mid 0.12
_exptl_crystal_size_min 0.08
_refine_diff_density_max 1.192
_refine_diff_density_min -0.602
_refine_diff_density_rms 0.088
_refine_ls_extinction_method none
_refine_ls_goodness_of_fit_ref 1.033
_refine_ls_hydrogen_treatment mixed
_refine_ls_matrix_type full
_refine_ls_number_parameters 393
_refine_ls_number_reflns 4878
_refine_ls_number_restraints 1
_refine_ls_restrained_S_all 1.034
_refine_ls_R_factor_all 0.0502
_refine_ls_R_factor_gt 0.0402
_refine_ls_shift/su_max 0.001
_refine_ls_shift/su_mean 0.000
_refine_ls_structure_factor_coef Fsqd
_refine_ls_weighting_details 'w=1/[\s^2^(Fo^2^)+(0.0435P)^2^+1.5109P] where P=(Fo^2^+2Fc^2^)/3'
_refine_ls_weighting_scheme calc
_refine_ls_wR_factor_gt 0.0900
_refine_ls_wR_factor_ref 0.0950
_reflns_Friedel_coverage 0.000
_reflns_number_gt 4143
_reflns_number_total 4878
_reflns_threshold_expression 'I > 2\s(I)'
_cod_data_source_file ja5b04554_si_005.cif
_cod_data_source_block jm215s
_cod_database_code 4123910
_shelxl_version_number 2014/6
_shelx_space_group_comment
;
The symmetry employed for this shelxl refinement is uniquely defined
by the following loop, which should always be used as a source of
symmetry information in preference to the above space-group names.
They are only intended as comments.
;
_olex2_refinement_description
;
1. Fixed Uiso
 At 1.2 times of:
  All C(H) groups
 At 1.5 times of:
  All C(H,H,H) groups, All O(H) groups
2. Restrained distances
 O4-H4
 0.84 with sigma of 0.02
3.a Ternary CH refined with riding coordinates:
 C2(H2), C5(H5)
3.b Aromatic/amide H refined with riding coordinates:
 C9(H9), C10(H10), C11(H11), C12(H12), C14(H14), C15(H15), C16(H16), C17(H17),
 C18(H18), C20(H20), C21(H21), C22(H22), C23(H23), C24(H24), C27(H27), C28(H28),
  C29(H29)
3.c Idealised Me refined as rotating group:
 C30(H30A,H30B,H30C), C31(H31A,H31B,H31C)
;
_olex2_submission_special_instructions 'No special instructions were received'

loop_
_space_group_symop_operation_xyz
'x, y, z'
'-x, -y, -z'

loop_
_atom_site_label
_atom_site_type_symbol
_atom_site_fract_x
_atom_site_fract_y
_atom_site_fract_z
_atom_site_U_iso_or_equiv
_atom_site_adp_type
_atom_site_occupancy
_atom_site_site_symmetry_order
_atom_site_calc_flag
_atom_site_refinement_flags_posn
Ag1 Ag 0.40308(4) 0.61556(3) 0.33695(2) 0.02885(12) Uani 1 1 d .
O1 O 0.2145(3) 0.1500(2) 0.11522(12) 0.0156(5) Uani 1 1 d .
O2 O 0.4179(3) 0.1902(2) 0.36537(13) 0.0210(5) Uani 1 1 d .
O3 O -0.0443(3) 0.4028(3) 0.29480(13) 0.0224(5) Uani 1 1 d .
O4 O 0.6269(4) 0.8039(3) 0.38370(19) 0.0444(8) Uani 1 1 d D
H4 H 0.727(4) 0.804(6) 0.368(3) 0.067 Uiso 1 1 d DR
N1 N 0.1952(3) 0.3172(3) 0.34390(14) 0.0148(6) Uani 1 1 d .
N2 N 0.3066(3) 0.5250(3) 0.42778(16) 0.0196(6) Uani 1 1 d .
C1 C 0.3470(4) 0.1642(3) 0.18133(18) 0.0156(7) Uani 1 1 d .
C2 C 0.2288(4) 0.1415(3) 0.24233(18) 0.0158(7) Uani 1 1 d .
H2 H 0.1954 0.0417 0.2392 0.019 Uiso 1 1 calc R
C3 C 0.2978(4) 0.2131(3) 0.32301(18) 0.0159(7) Uani 1 1 d .
C4 C 0.0602(4) 0.3221(3) 0.28676(18) 0.0168(7) Uani 1 1 d .
C5 C 0.0717(4) 0.2120(3) 0.21842(18) 0.0161(7) Uani 1 1 d .
H5 H -0.0349 0.1451 0.2058 0.019 Uiso 1 1 calc R
C6 C 0.1192(4) 0.2608(3) 0.14436(17) 0.0145(7) Uani 1 1 d .
C7 C 0.2636(4) 0.3776(3) 0.17172(18) 0.0158(7) Uani 1 1 d .
C8 C 0.4065(4) 0.3169(3) 0.19520(17) 0.0139(7) Uani 1 1 d .
C9 C 0.5619(4) 0.3922(3) 0.22662(18) 0.0166(7) Uani 1 1 d .
H9 H 0.6577 0.3498 0.2443 0.020 Uiso 1 1 calc R
C10 C 0.5734(4) 0.5347(3) 0.23158(18) 0.0188(7) Uani 1 1 d .
H10 H 0.6797 0.5898 0.2518 0.023 Uiso 1 1 calc R
C11 C 0.4297(4) 0.5962(3) 0.20697(18) 0.0199(8) Uani 1 1 d .
H11 H 0.4404 0.6923 0.2099 0.024 Uiso 1 1 calc R
C12 C 0.2697(4) 0.5175(3) 0.17792(18) 0.0174(7) Uani 1 1 d .
H12 H 0.1705 0.5589 0.1633 0.021 Uiso 1 1 calc R
C13 C 0.4819(4) 0.0697(3) 0.16641(18) 0.0157(7) Uani 1 1 d .
C14 C 0.5417(4) -0.0058(3) 0.2192(2) 0.0209(8) Uani 1 1 d .
H14 H 0.4922 -0.0023 0.2646 0.025 Uiso 1 1 calc R
C15 C 0.6734(4) -0.0863(4) 0.2058(2) 0.0226(8) Uani 1 1 d .
H15 H 0.7161 -0.1352 0.2429 0.027 Uiso 1 1 calc R
C16 C 0.7429(4) -0.0958(3) 0.1386(2) 0.0223(8) Uani 1 1 d .
H16 H 0.8308 -0.1530 0.1289 0.027 Uiso 1 1 calc R
C17 C 0.6830(4) -0.0210(4) 0.0856(2) 0.0230(8) Uani 1 1 d .
H17 H 0.7296 -0.0274 0.0393 0.028 Uiso 1 1 calc R
C18 C 0.5551(4) 0.0634(3) 0.09994(19) 0.0203(8) Uani 1 1 d .
H18 H 0.5177 0.1169 0.0643 0.024 Uiso 1 1 calc R
C19 C -0.0264(4) 0.2796(4) 0.08634(18) 0.0184(7) Uani 1 1 d .
C20 C -0.0495(5) 0.2047(4) 0.01221(19) 0.0230(8) Uani 1 1 d .
H20 H 0.0276 0.1404 -0.0025 0.028 Uiso 1 1 calc R
C21 C -0.1840(5) 0.2232(4) -0.0405(2) 0.0268(8) Uani 1 1 d .
H21 H -0.1999 0.1708 -0.0910 0.032 Uiso 1 1 calc R
C22 C -0.2962(5) 0.3186(4) -0.0194(2) 0.0281(9) Uani 1 1 d .
H22 H -0.3889 0.3314 -0.0554 0.034 Uiso 1 1 calc R
C23 C -0.2719(5) 0.3943(4) 0.0539(2) 0.0284(9) Uani 1 1 d .
H23 H -0.3479 0.4598 0.0682 0.034 Uiso 1 1 calc R
C24 C -0.1378(4) 0.3759(4) 0.1070(2) 0.0228(8) Uani 1 1 d .
H24 H -0.1219 0.4288 0.1574 0.027 Uiso 1 1 calc R
C25 C 0.2174(4) 0.4018(3) 0.41897(18) 0.0167(7) Uani 1 1 d .
C26 C 0.1476(4) 0.3531(3) 0.47648(19) 0.0186(7) Uani 1 1 d .
C27 C 0.1765(4) 0.4391(4) 0.54805(19) 0.0222(8) Uani 1 1 d .
H27 H 0.1315 0.4106 0.5896 0.027 Uiso 1 1 calc R
C28 C 0.2704(4) 0.5658(4) 0.55852(19) 0.0217(8) Uani 1 1 d .
H28 H 0.2918 0.6247 0.6073 0.026 Uiso 1 1 calc R
C29 C 0.3327(4) 0.6060(4) 0.4976(2) 0.0244(8) Uani 1 1 d .
H29 H 0.3964 0.6939 0.5051 0.029 Uiso 1 1 calc R
C30 C 0.0450(5) 0.2139(4) 0.4622(2) 0.0254(8) Uani 1 1 d .
H30A H -0.0433 0.2039 0.4176 0.038 Uiso 1 1 calc GR
H30B H -0.0103 0.2045 0.5068 0.038 Uiso 1 1 calc GR
H30C H 0.1219 0.1429 0.4530 0.038 Uiso 1 1 calc GR
C31 C 0.6246(6) 0.9394(4) 0.4216(3) 0.0419(11) Uani 1 1 d .
H31A H 0.6904 1.0017 0.3971 0.063 Uiso 1 1 calc GR
H31B H 0.6764 0.9505 0.4749 0.063 Uiso 1 1 calc GR
H31C H 0.5054 0.9608 0.4193 0.063 Uiso 1 1 calc GR
F1 F 0.2058(3) 0.8081(3) 0.37697(17) 0.0615(8) Uani 1 1 d .
F2 F 0.1296(4) 0.7962(3) 0.25131(15) 0.0562(8) Uani 1 1 d .
F3 F -0.0704(3) 0.7421(2) 0.32409(14) 0.0400(6) Uani 1 1 d .
F4 F 0.0402(3) 0.9611(2) 0.33475(14) 0.0412(6) Uani 1 1 d .
B1 B 0.0778(5) 0.8267(4) 0.3213(2) 0.0257(9) Uani 1 1 d .

loop_
_atom_site_aniso_label
_atom_site_aniso_U_11
_atom_site_aniso_U_22
_atom_site_aniso_U_33
_atom_site_aniso_U_23
_atom_site_aniso_U_13
_atom_site_aniso_U_12
Ag1 0.03599(19) 0.02545(17) 0.02214(17) -0.00352(12) 0.01370(12) -0.00749(12)
O1 0.0148(12) 0.0174(12) 0.0128(11) -0.0010(10) 0.0010(9) 0.0024(9)
O2 0.0220(13) 0.0232(13) 0.0167(12) 0.0023(11) -0.0015(10) 0.0072(10)
O3 0.0170(13) 0.0347(15) 0.0144(12) -0.0004(11) 0.0011(10) 0.0096(11)
O4 0.0409(18) 0.0301(16) 0.057(2) -0.0016(15) 0.0096(15) -0.0041(14)
N1 0.0133(14) 0.0198(15) 0.0102(13) 0.0005(12) 0.0011(11) 0.0027(11)
N2 0.0167(15) 0.0238(16) 0.0159(15) -0.0015(13) 0.0023(11) 0.0009(12)
C1 0.0177(17) 0.0151(17) 0.0120(16) 0.0000(14) 0.0014(13) -0.0006(13)
C2 0.0170(17) 0.0147(17) 0.0152(17) 0.0028(14) 0.0027(13) -0.0013(13)
C3 0.0165(17) 0.0159(17) 0.0159(17) 0.0040(14) 0.0063(14) -0.0019(13)
C4 0.0123(17) 0.0219(18) 0.0148(17) 0.0023(15) 0.0023(13) -0.0034(14)
C5 0.0165(17) 0.0173(17) 0.0131(17) 0.0001(14) 0.0026(13) 0.0002(13)
C6 0.0151(17) 0.0166(17) 0.0109(16) -0.0006(14) 0.0028(13) 0.0035(13)
C7 0.0166(17) 0.0198(18) 0.0110(16) 0.0019(14) 0.0045(13) 0.0022(14)
C8 0.0162(17) 0.0169(17) 0.0081(15) -0.0010(14) 0.0062(13) 0.0008(13)
C9 0.0132(17) 0.0211(18) 0.0161(17) 0.0029(15) 0.0047(13) 0.0038(13)
C10 0.0180(18) 0.0217(18) 0.0151(17) 0.0011(15) 0.0046(13) -0.0034(14)
C11 0.028(2) 0.0150(17) 0.0168(18) 0.0010(15) 0.0092(15) 0.0003(14)
C12 0.0178(17) 0.0197(18) 0.0158(17) 0.0049(15) 0.0030(13) 0.0045(14)
C13 0.0166(17) 0.0121(16) 0.0157(17) -0.0021(14) 0.0005(13) 0.0001(13)
C14 0.0241(19) 0.0186(18) 0.0195(18) 0.0012(15) 0.0053(14) 0.0025(15)
C15 0.0222(19) 0.0194(18) 0.027(2) 0.0068(16) 0.0022(15) 0.0021(15)
C16 0.0200(18) 0.0148(18) 0.030(2) -0.0018(16) 0.0037(15) 0.0034(14)
C17 0.0231(19) 0.025(2) 0.0190(19) -0.0014(16) 0.0064(15) 0.0025(15)
C18 0.0230(19) 0.0189(18) 0.0196(18) 0.0036(15) 0.0054(14) 0.0035(14)
C19 0.0163(17) 0.0240(19) 0.0148(17) 0.0047(15) 0.0038(13) -0.0017(14)
C20 0.0229(19) 0.026(2) 0.0196(19) 0.0020(16) 0.0045(15) 0.0021(15)
C21 0.029(2) 0.035(2) 0.0131(18) 0.0022(16) -0.0020(15) 0.0007(17)
C22 0.0214(19) 0.043(2) 0.0196(19) 0.0121(18) -0.0030(15) -0.0008(17)
C23 0.024(2) 0.042(2) 0.025(2) 0.0133(19) 0.0053(16) 0.0139(17)
C24 0.0213(19) 0.032(2) 0.0152(18) 0.0028(16) 0.0051(14) 0.0046(16)
C25 0.0130(17) 0.0239(19) 0.0117(16) -0.0001(15) -0.0019(13) 0.0076(14)
C26 0.0170(17) 0.0204(18) 0.0187(18) 0.0035(15) 0.0013(14) 0.0075(14)
C27 0.0242(19) 0.029(2) 0.0161(18) 0.0058(16) 0.0035(14) 0.0122(16)
C28 0.0204(18) 0.029(2) 0.0126(17) -0.0031(15) -0.0013(14) 0.0094(15)
C29 0.0225(19) 0.026(2) 0.0204(19) -0.0039(16) 0.0015(15) 0.0007(15)
C30 0.034(2) 0.024(2) 0.0194(19) 0.0036(16) 0.0078(16) 0.0026(16)
C31 0.043(3) 0.030(2) 0.047(3) -0.003(2) -0.003(2) 0.0072(19)
F1 0.0346(15) 0.075(2) 0.073(2) 0.0269(17) -0.0131(13) 0.0023(14)
F2 0.085(2) 0.0369(15) 0.0535(17) 0.0011(13) 0.0433(15) 0.0128(14)
F3 0.0286(12) 0.0368(13) 0.0552(16) 0.0182(12) 0.0015(11) -0.0045(10)
F4 0.0493(15) 0.0236(12) 0.0514(15) 0.0001(11) 0.0209(12) 0.0047(11)
B1 0.022(2) 0.027(2) 0.029(2) 0.0063(19) 0.0074(18) 0.0000(18)

loop_
_atom_type_symbol
_atom_type_description
_atom_type_scat_dispersion_real
_atom_type_scat_dispersion_imag
_atom_type_scat_source
C C 0.0033 0.0016 'International Tables Vol C Tables 4.2.6.8 and 6.1.1.4'
H H 0.0000 0.0000 'International Tables Vol C Tables 4.2.6.8 and 6.1.1.4'
Ag Ag -0.8971 1.1015 'International Tables Vol C Tables 4.2.6.8 and 6.1.1.4'
B B 0.0013 0.0007 'International Tables Vol C Tables 4.2.6.8 and 6.1.1.4'
F F 0.0171 0.0103 'International Tables Vol C Tables 4.2.6.8 and 6.1.1.4'
N N 0.0061 0.0033 'International Tables Vol C Tables 4.2.6.8 and 6.1.1.4'
O O 0.0106 0.0060 'International Tables Vol C Tables 4.2.6.8 and 6.1.1.4'

loop_
_geom_angle_atom_site_label_1
_geom_angle_atom_site_label_2
_geom_angle_atom_site_label_3
_geom_angle
O4 Ag1 C10 87.85(11)
O4 Ag1 C12 123.77(10)
O4 Ag1 F1 81.89(10)
N2 Ag1 O4 113.52(11)
N2 Ag1 C10 134.63(11)
N2 Ag1 C11 148.97(11)
N2 Ag1 C12 122.71(10)
N2 Ag1 F1 84.64(10)
C10 Ag1 C12 53.30(10)
C10 Ag1 F1 139.65(10)
C11 Ag1 O4 96.18(11)
C11 Ag1 C10 33.18(11)
C11 Ag1 C12 29.02(10)
C11 Ag1 F1 109.31(11)
F1 Ag1 C12 101.94(9)
C6 O1 C1 98.5(2)
Ag1 O4 H4 122(4)
C31 O4 Ag1 132.4(3)
C31 O4 H4 104(4)
C3 N1 C25 123.1(3)
C4 N1 C3 113.2(3)
C4 N1 C25 123.4(3)
C25 N2 Ag1 126.2(2)
C25 N2 C29 117.7(3)
C29 N2 Ag1 116.0(2)
O1 C1 C2 99.1(2)
O1 C1 C8 100.3(2)
O1 C1 C13 112.1(3)
C8 C1 C2 107.5(3)
C13 C1 C2 118.5(3)
C13 C1 C8 116.4(3)
C1 C2 H2 110.9
C3 C2 C1 115.6(3)
C3 C2 H2 110.9
C3 C2 C5 105.9(3)
C5 C2 C1 102.1(2)
C5 C2 H2 110.9
O2 C3 N1 123.1(3)
O2 C3 C2 129.2(3)
N1 C3 C2 107.7(3)
O3 C4 N1 122.9(3)
O3 C4 C5 128.9(3)
N1 C4 C5 108.2(3)
C2 C5 H5 110.6
C2 C5 C6 102.4(2)
C4 C5 C2 105.0(3)
C4 C5 H5 110.6
C4 C5 C6 117.1(3)
C6 C5 H5 110.6
O1 C6 C5 99.2(2)
O1 C6 C7 101.0(2)
O1 C6 C19 112.2(3)
C7 C6 C5 106.1(2)
C19 C6 C5 117.8(3)
C19 C6 C7 117.7(3)
C8 C7 C6 105.3(3)
C12 C7 C6 132.8(3)
C12 C7 C8 121.8(3)
C7 C8 C1 106.0(3)
C9 C8 C1 131.9(3)
C9 C8 C7 122.1(3)
C8 C9 H9 121.3
C8 C9 C10 117.4(3)
C10 C9 H9 121.3
Ag1 C10 H10 98.9
C9 C10 Ag1 103.6(2)
C9 C10 H10 119.7
C11 C10 Ag1 67.13(18)
C11 C10 C9 120.7(3)
C11 C10 H10 119.7
Ag1 C11 H11 93.7
C10 C11 Ag1 79.69(19)
C10 C11 H11 119.5
C10 C11 C12 121.0(3)
C12 C11 Ag1 96.6(2)
C12 C11 H11 119.5
Ag1 C12 H12 111.6
C7 C12 Ag1 101.5(2)
C7 C12 C11 117.0(3)
C7 C12 H12 121.5
C11 C12 Ag1 54.35(17)
C11 C12 H12 121.5
C14 C13 C1 121.6(3)
C14 C13 C18 119.3(3)
C18 C13 C1 119.0(3)
C13 C14 H14 119.8
C15 C14 C13 120.3(3)
C15 C14 H14 119.8
C14 C15 H15 119.8
C16 C15 C14 120.5(3)
C16 C15 H15 119.8
C15 C16 H16 120.3
C15 C16 C17 119.4(3)
C17 C16 H16 120.3
C16 C17 H17 119.8
C16 C17 C18 120.4(3)
C18 C17 H17 119.8
C13 C18 C17 120.1(3)
C13 C18 H18 119.9
C17 C18 H18 119.9
C20 C19 C6 121.2(3)
C20 C19 C24 119.4(3)
C24 C19 C6 119.4(3)
C19 C20 H20 119.8
C21 C20 C19 120.5(3)
C21 C20 H20 119.8
C20 C21 H21 120.0
C20 C21 C22 120.0(3)
C22 C21 H21 120.0
C21 C22 H22 120.2
C23 C22 C21 119.6(3)
C23 C22 H22 120.2
C22 C23 H23 119.6
C22 C23 C24 120.7(4)
C24 C23 H23 119.6
C19 C24 H24 120.1
C23 C24 C19 119.8(3)
C23 C24 H24 120.1
N2 C25 N1 116.0(3)
N2 C25 C26 124.3(3)
C26 C25 N1 119.6(3)
C25 C26 C27 116.7(3)
C25 C26 C30 121.6(3)
C27 C26 C30 121.7(3)
C26 C27 H27 120.1
C28 C27 C26 119.8(3)
C28 C27 H27 120.1
C27 C28 H28 120.3
C29 C28 C27 119.3(3)
C29 C28 H28 120.3
N2 C29 C28 122.1(3)
N2 C29 H29 118.9
C28 C29 H29 118.9
C26 C30 H30A 109.5
C26 C30 H30B 109.5
C26 C30 H30C 109.5
H30A C30 H30B 109.5
H30A C30 H30C 109.5
H30B C30 H30C 109.5
O4 C31 H31A 109.5
O4 C31 H31B 109.5
O4 C31 H31C 109.5
H31A C31 H31B 109.5
H31A C31 H31C 109.5
H31B C31 H31C 109.5
B1 F1 Ag1 116.7(3)
F1 B1 F3 108.3(3)
F1 B1 F4 110.6(3)
F2 B1 F1 110.0(3)
F2 B1 F3 110.7(3)
F2 B1 F4 109.1(3)
F4 B1 F3 108.1(3)

loop_
_geom_bond_atom_site_label_1
_geom_bond_atom_site_label_2
_geom_bond_distance
Ag1 O4 2.409(3)
Ag1 N2 2.205(3)
Ag1 C10 2.520(3)
Ag1 C11 2.360(3)
Ag1 C12 2.885(3)
Ag1 F1 2.638(3)
O1 C1 1.461(4)
O1 C6 1.450(4)
O2 C3 1.208(4)
O3 C4 1.207(4)
O4 H4 0.87(2)
O4 C31 1.403(5)
N1 C3 1.402(4)
N1 C4 1.398(4)
N1 C25 1.438(4)
N2 C25 1.336(4)
N2 C29 1.346(4)
C1 C2 1.567(4)
C1 C8 1.522(4)
C1 C13 1.503(5)
C2 H2 1.0000
C2 C3 1.507(5)
C2 C5 1.536(5)
C4 C5 1.511(5)
C5 H5 1.0000
C5 C6 1.587(4)
C6 C7 1.519(5)
C6 C19 1.505(5)
C7 C8 1.387(5)
C7 C12 1.380(5)
C8 C9 1.374(5)
C9 H9 0.9500
C9 C10 1.407(5)
C10 H10 0.9500
C10 C11 1.402(5)
C11 H11 0.9500
C11 C12 1.409(5)
C12 H12 0.9500
C13 C14 1.389(5)
C13 C18 1.391(5)
C14 H14 0.9500
C14 C15 1.389(5)
C15 H15 0.9500
C15 C16 1.385(5)
C16 H16 0.9500
C16 C17 1.389(5)
C17 H17 0.9500
C17 C18 1.391(5)
C18 H18 0.9500
C19 C20 1.388(5)
C19 C24 1.393(5)
C20 H20 0.9500
C20 C21 1.384(5)
C21 H21 0.9500
C21 C22 1.393(6)
C22 H22 0.9500
C22 C23 1.378(5)
C23 H23 0.9500
C23 C24 1.386(5)
C24 H24 0.9500
C25 C26 1.383(5)
C26 C27 1.392(5)
C26 C30 1.508(5)
C27 H27 0.9500
C27 C28 1.378(5)
C28 H28 0.9500
C28 C29 1.374(5)
C29 H29 0.9500
C30 H30A 0.9800
C30 H30B 0.9800
C30 H30C 0.9800
C31 H31A 0.9800
C31 H31B 0.9800
C31 H31C 0.9800
F1 B1 1.385(5)
F2 B1 1.367(5)
F3 B1 1.393(5)
F4 B1 1.387(5)

loop_
_geom_hbond_atom_site_label_D
_geom_hbond_atom_site_label_H
_geom_hbond_atom_site_label_A
_geom_hbond_distance_DH
_geom_hbond_distance_HA
_geom_hbond_distance_DA
_geom_hbond_angle_DHA
_geom_hbond_site_symmetry_A
O4 H4 F3 0.87(2) 1.97(3) 2.811(4) 162(5) 1_655

loop_
_geom_torsion_atom_site_label_1
_geom_torsion_atom_site_label_2
_geom_torsion_atom_site_label_3
_geom_torsion_atom_site_label_4
_geom_torsion
Ag1 N2 C25 N1 5.3(4)
Ag1 N2 C25 C26 -174.7(2)
Ag1 N2 C29 C28 176.1(3)
Ag1 C10 C11 C12 -91.6(3)
Ag1 C11 C12 C7 -84.8(3)
Ag1 F1 B1 F2 -31.2(4)
Ag1 F1 B1 F3 90.0(3)
Ag1 F1 B1 F4 -151.8(2)
O1 C1 C2 C3 -150.9(3)
O1 C1 C2 C5 -36.5(3)
O1 C1 C8 C7 31.0(3)
O1 C1 C8 C9 -151.6(3)
O1 C1 C13 C14 -135.4(3)
O1 C1 C13 C18 48.2(4)
O1 C6 C7 C8 -31.9(3)
O1 C6 C7 C12 150.4(3)
O1 C6 C19 C20 -5.6(4)
O1 C6 C19 C24 175.7(3)
O3 C4 C5 C2 -179.2(3)
O3 C4 C5 C6 68.1(4)
N1 C4 C5 C2 0.3(3)
N1 C4 C5 C6 -112.5(3)
N1 C25 C26 C27 178.9(3)
N1 C25 C26 C30 -1.3(5)
N2 C25 C26 C27 -1.1(5)
N2 C25 C26 C30 178.7(3)
C1 O1 C6 C5 -57.9(2)
C1 O1 C6 C7 50.6(3)
C1 O1 C6 C19 176.9(2)
C1 C2 C3 O2 -69.5(4)
C1 C2 C3 N1 110.8(3)
C1 C2 C5 C4 -120.7(3)
C1 C2 C5 C6 2.1(3)
C1 C8 C9 C10 -179.5(3)
C1 C13 C14 C15 -176.3(3)
C1 C13 C18 C17 178.5(3)
C2 C1 C8 C7 -72.1(3)
C2 C1 C8 C9 105.3(4)
C2 C1 C13 C14 -20.8(4)
C2 C1 C13 C18 162.8(3)
C2 C5 C6 O1 33.2(3)
C2 C5 C6 C7 -71.1(3)
C2 C5 C6 C19 154.5(3)
C3 N1 C4 O3 178.3(3)
C3 N1 C4 C5 -1.2(3)
C3 N1 C25 N2 98.8(4)
C3 N1 C25 C26 -81.2(4)
C3 C2 C5 C4 0.7(3)
C3 C2 C5 C6 123.5(3)
C4 N1 C3 O2 -178.0(3)
C4 N1 C3 C2 1.7(3)
C4 N1 C25 N2 -87.2(4)
C4 N1 C25 C26 92.8(4)
C4 C5 C6 O1 147.4(3)
C4 C5 C6 C7 43.1(4)
C4 C5 C6 C19 -91.4(4)
C5 C2 C3 O2 178.3(3)
C5 C2 C3 N1 -1.4(3)
C5 C6 C7 C8 71.2(3)
C5 C6 C7 C12 -106.6(4)
C5 C6 C19 C20 -119.9(3)
C5 C6 C19 C24 61.4(4)
C6 O1 C1 C2 59.8(2)
C6 O1 C1 C8 -50.0(3)
C6 O1 C1 C13 -174.3(2)
C6 C7 C8 C1 0.3(3)
C6 C7 C8 C9 -177.4(3)
C6 C7 C12 Ag1 123.8(3)
C6 C7 C12 C11 179.5(3)
C6 C19 C20 C21 180.0(3)
C6 C19 C24 C23 179.8(3)
C7 C6 C19 C20 111.0(4)
C7 C6 C19 C24 -67.7(4)
C7 C8 C9 C10 -2.4(5)
C8 C1 C2 C3 -46.9(4)
C8 C1 C2 C5 67.5(3)
C8 C1 C13 C14 109.9(3)
C8 C1 C13 C18 -66.6(4)
C8 C7 C12 Ag1 -53.6(3)
C8 C7 C12 C11 2.0(5)
C8 C9 C10 Ag1 72.8(3)
C8 C9 C10 C11 1.6(5)
C9 C10 C11 Ag1 92.7(3)
C9 C10 C11 C12 1.1(5)
C10 C11 C12 Ag1 81.9(3)
C10 C11 C12 C7 -2.9(5)
C12 C7 C8 C1 178.4(3)
C12 C7 C8 C9 0.6(5)
C13 C1 C2 C3 87.7(4)
C13 C1 C2 C5 -157.9(3)
C13 C1 C8 C7 152.2(3)
C13 C1 C8 C9 -30.4(5)
C13 C14 C15 C16 -2.1(5)
C14 C13 C18 C17 2.0(5)
C14 C15 C16 C17 1.8(5)
C15 C16 C17 C18 0.4(5)
C16 C17 C18 C13 -2.3(5)
C18 C13 C14 C15 0.2(5)
C19 C6 C7 C8 -154.4(3)
C19 C6 C7 C12 27.8(5)
C19 C20 C21 C22 0.7(5)
C20 C19 C24 C23 1.1(5)
C20 C21 C22 C23 0.1(5)
C21 C22 C23 C24 -0.4(6)
C22 C23 C24 C19 -0.2(5)
C24 C19 C20 C21 -1.3(5)
C25 N1 C3 O2 -3.5(5)
C25 N1 C3 C2 176.2(3)
C25 N1 C4 O3 3.8(5)
C25 N1 C4 C5 -175.7(3)
C25 N2 C29 C28 -0.3(5)
C25 C26 C27 C28 0.1(5)
C26 C27 C28 C29 0.8(5)
C27 C28 C29 N2 -0.7(5)
C29 N2 C25 N1 -178.8(3)
C29 N2 C25 C26 1.2(5)
C30 C26 C27 C28 -179.7(3)
